data_4509479
loop_
_publ_author_name
'Fang, Ming'
'Chang, Lixian'
'Liu, Xuhui'
'Zhao, Bin'
'Zuo, Ya'
'Chen, Zhi'

_publ_section_title
;
 Fabrication and Properties of Eight Novel Lanthanide&#x2212;Organic
 Frameworks Based on 4-Hydroxypyran-2,6-dicarboxylate and
 4-Hydroxypyridine-2,6-dicarboxylate
;
_journal_issue 9
_journal_name_full 'Crystal Growth &amp; Design'
_journal_page_first 4006
_journal_paper_doi 10.1021/cg900146y
_journal_volume 9
_journal_year 2009
_chemical_formula_sum 'C11.25 H7 Ba2 Lu O16.25'
_chemical_formula_weight 851.82
_chemical_name_systematic
; 
 ? 
;
_space_group_IT_number 14
_symmetry_cell_setting monoclinic
_symmetry_space_group_name_Hall '-P 2yn'
_symmetry_space_group_name_H-M 'P 1 21/n 1'
_atom_sites_solution_hydrogens geom
_atom_sites_solution_primary direct
_atom_sites_solution_secondary difmap
_audit_creation_method SHELXL-97
_cell_angle_alpha 90.00
_cell_angle_beta 106.3140(10)
_cell_angle_gamma 90.00
_cell_formula_units_Z 4
_cell_length_a 11.1975(19)
_cell_length_b 11.4686(15)
_cell_length_c 15.8001(19)
_cell_measurement_reflns_used 6316
_cell_measurement_temperature 294(2)
_cell_measurement_theta_max 26.34
_cell_measurement_theta_min 2.60
_cell_volume 1947.3(5)
_computing_cell_refinement 'Bruker SMART'
_computing_data_collection 'Bruker SMART'
_computing_data_reduction 'Bruker SAINT'
_computing_molecular_graphics 'Bruker SHELXTL'
_computing_publication_material 'Bruker SHELXTL'
_computing_structure_refinement 'SHELXL-97 (Sheldrick, 1997)'
_computing_structure_solution 'SHELXS-97 (Sheldrick, 1990)'
_diffrn_ambient_temperature 294(2)
_diffrn_measured_fraction_theta_full 0.994
_diffrn_measured_fraction_theta_max 0.994
_diffrn_measurement_device_type 'CCD area detector'
_diffrn_measurement_method 'phi and omega scans'
_diffrn_radiation_monochromator graphite
_diffrn_radiation_source 'fine-focus sealed tube'
_diffrn_radiation_type MoK\a
_diffrn_radiation_wavelength 0.71073
_diffrn_reflns_av_R_equivalents 0.0318
_diffrn_reflns_av_sigmaI/netI 0.0354
_diffrn_reflns_limit_h_max 11
_diffrn_reflns_limit_h_min -13
_diffrn_reflns_limit_k_max 11
_diffrn_reflns_limit_k_min -14
_diffrn_reflns_limit_l_max 19
_diffrn_reflns_limit_l_min -19
_diffrn_reflns_number 10674
_diffrn_reflns_theta_full 26.34
_diffrn_reflns_theta_max 26.34
_diffrn_reflns_theta_min 1.99
_exptl_absorpt_coefficient_mu 9.112
_exptl_absorpt_correction_T_max 0.5293
_exptl_absorpt_correction_T_min 0.3619
_exptl_absorpt_correction_type multi-scan
_exptl_absorpt_process_details SADABS
_exptl_crystal_density_diffrn 2.905
_exptl_crystal_density_meas ?
_exptl_crystal_density_method 'not measured'
_exptl_crystal_F_000 1550
_exptl_crystal_size_max 0.14
_exptl_crystal_size_mid 0.10
_exptl_crystal_size_min 0.08
_refine_diff_density_max 2.478
_refine_diff_density_min -1.333
_refine_diff_density_rms 0.232
_refine_ls_extinction_method none
_refine_ls_goodness_of_fit_ref 1.134
_refine_ls_hydrogen_treatment constr
_refine_ls_matrix_type full
_refine_ls_number_parameters 291
_refine_ls_number_reflns 3945
_refine_ls_number_restraints 25
_refine_ls_restrained_S_all 1.134
_refine_ls_R_factor_all 0.0447
_refine_ls_R_factor_gt 0.0386
_refine_ls_shift/su_max 0.003
_refine_ls_shift/su_mean 0.000
_refine_ls_structure_factor_coef Fsqd
_refine_ls_weighting_details 'calc w=1/[\s^2^(Fo^2^)+(0.0301P)^2^+39.5000P] where P=(Fo^2^+2Fc^2^)/3'
_refine_ls_weighting_scheme calc
_refine_ls_wR_factor_gt 0.0970
_refine_ls_wR_factor_ref 0.0994
_reflns_number_gt 3493
_reflns_number_total 3945
_reflns_threshold_expression >2sigma(I)
_cod_data_source_file cg900146ysup2.cif
_cod_data_source_block 060617c
_cod_depositor_comments
;
The following automatic conversions were performed:

'_symmetry_cell_setting' value 'Monoclinic' changed to 'monoclinic'
according to /home/saulius/struct/CIF-dictionaries/cif_core.dic
dictionary named 'cif_core.dic' version 2.4.2 from
2011-04-26.

'_exptl_absorpt_correction_type' value 'Multi-scan'
changed to 'multi-scan' according to
/home/saulius/struct/CIF-dictionaries/cif_core.dic dictionary named
'cif_core.dic' version 2.4.2 from
2011-04-26.

'_refine_ls_hydrogen_treatment' value 'Constr' changed
to 'constr' according to
/home/saulius/struct/CIF-dictionaries/cif_core.dic dictionary named
'cif_core.dic' version 2.4.2 from 2011-04-26.

Automatic conversion script
Id: cif_fix_values 1891 2012-01-12 08:04:46Z andrius 

The following automatic conversions were performed:

'_exptl_crystal_density_meas' value 'none' was changed to '?' - the
value is perceived as not measured.

Automatic conversion script
Id: cif_fix_values 3008 2015-01-20 13:52:24Z robertas 
;
_cod_original_sg_symbol_H-M P2(1)/n
_cod_database_code 4509479

loop_
_symmetry_equiv_pos_as_xyz
'x, y, z'
'-x+1/2, y+1/2, -z+1/2'
'-x, -y, -z'
'x-1/2, -y-1/2, z-1/2'

loop_
_atom_site_label
_atom_site_type_symbol
_atom_site_fract_x
_atom_site_fract_y
_atom_site_fract_z
_atom_site_U_iso_or_equiv
_atom_site_adp_type
_atom_site_occupancy
_atom_site_symmetry_multiplicity
_atom_site_calc_flag
_atom_site_refinement_flags
Lu1 Lu 0.26763(2) 0.21188(2) 0.186340(16) 0.01207(6) Uani 1 1 d .
Ba1 Ba 0.02574(3) 0.18665(4) 0.33631(2) 0.01957(9) Uani 1 1 d .
Ba2 Ba -0.34948(4) 0.22353(4) 0.12099(3) 0.02241(10) Uani 1 1 d .
O1 O 0.3940(4) 0.2209(4) 0.0915(3) 0.0186(11) Uani 1 1 d .
O2 O 0.4154(5) 0.2942(6) -0.0333(3) 0.0374(15) Uani 1 1 d .
O3 O -0.0416(4) 0.2681(5) -0.2239(3) 0.0300(13) Uani 1 1 d .
O4 O -0.1395(5) 0.1809(7) 0.0709(3) 0.0485(19) Uani 1 1 d .
O5 O 0.0525(4) 0.1804(5) 0.1617(3) 0.0250(12) Uani 1 1 d .
O6 O 0.1551(5) 0.2167(5) 0.0351(3) 0.0323(14) Uani 1 1 d .
O7 O 0.2938(5) 0.0156(4) 0.1613(3) 0.0230(11) Uani 1 1 d .
O8 O 0.2408(4) 0.0952(4) 0.3051(3) 0.0188(11) Uani 1 1 d .
O9 O 0.2293(5) -0.0886(4) 0.3509(3) 0.0279(12) Uani 1 1 d .
O10 O 0.2998(4) -0.1678(4) 0.2133(3) 0.0203(11) Uani 1 1 d .
O11 O -0.1980(5) 0.1051(4) 0.2532(4) 0.0371(15) Uani 1 1 d .
O12 O -0.3923(6) -0.0109(5) 0.1538(4) 0.0453(18) Uani 1 1 d .
O13 O -0.3479(6) -0.1557(5) 0.2503(4) 0.0458(18) Uani 1 1 d .
O14 O -0.1212(6) -0.0518(5) 0.3268(4) 0.0473(18) Uani 1 1 d U
O15 O 0.0966(5) 0.3839(5) 0.4533(3) 0.0300(13) Uani 1 1 d .
H15A H 0.0495 0.4434 0.4466 0.036 Uiso 1 1 d R
H15B H 0.1646 0.3826 0.4943 0.036 Uiso 1 1 d R
O16 O -0.3270(7) 0.4190(6) -0.0043(4) 0.060(2) Uani 1 1 d U
H16A H -0.2590 0.4562 0.0041 0.072 Uiso 1 1 d R
H16B H -0.3889 0.4364 -0.0477 0.072 Uiso 1 1 d R
C1 C 0.3531(6) 0.2529(6) 0.0120(5) 0.0222(16) Uani 1 1 d .
C2 C 0.2119(6) 0.2429(6) -0.0259(4) 0.0179(14) Uani 1 1 d .
C3 C 0.1490(7) 0.2616(6) -0.1132(5) 0.0266(17) Uani 1 1 d .
H3 H 0.1927 0.2813 -0.1532 0.032 Uiso 1 1 calc R
C4 C 0.0166(6) 0.2509(7) -0.1423(4) 0.0231(16) Uani 1 1 d .
C5 C -0.0411(6) 0.2257(7) -0.0760(4) 0.0283(19) Uani 1 1 d .
H5 H -0.1274 0.2201 -0.0902 0.034 Uiso 1 1 calc R
C6 C 0.0295(6) 0.2091(6) 0.0100(4) 0.0216(16) Uani 1 1 d .
C7 C -0.0271(6) 0.1866(7) 0.0859(5) 0.0272(18) Uani 1 1 d .
C8 C 0.2847(6) -0.0584(6) 0.2165(4) 0.0189(15) Uani 1 1 d .
C9 C 0.2475(6) -0.0133(6) 0.2992(4) 0.0174(14) Uani 1 1 d .
C10 C -0.2030(7) 0.0035(6) 0.2709(5) 0.0276(18) Uani 1 1 d .
C11 C -0.3253(7) -0.0609(6) 0.2196(5) 0.0278(19) Uani 1 1 d .
O17 O 0.929(2) 0.476(2) 0.0294(6) 0.046(5) Uani 0.25 1 d PDU
H17 H 0.8803 0.4243 0.0068 0.068 Uiso 0.50 1 calc PR
C12 C 0.965(3) 0.463(3) 0.1205(7) 0.040(6) Uani 0.25 1 d PDU
H12A H 1.0479 0.4328 0.1394 0.060 Uiso 0.50 1 calc PR
H12B H 0.9091 0.4098 0.1371 0.060 Uiso 0.50 1 calc PR
H12C H 0.9618 0.5372 0.1480 0.060 Uiso 0.50 1 calc PR

loop_
_atom_site_aniso_label
_atom_site_aniso_U_11
_atom_site_aniso_U_22
_atom_site_aniso_U_33
_atom_site_aniso_U_23
_atom_site_aniso_U_13
_atom_site_aniso_U_12
Lu1 0.01265(11) 0.01368(11) 0.00898(10) -0.00011(9) 0.00155(9) -0.00033(9)
Ba1 0.01535(16) 0.0279(2) 0.01578(17) -0.00197(14) 0.00490(13) -0.00128(15)
Ba2 0.01475(17) 0.0237(2) 0.0252(2) 0.00060(15) -0.00021(15) -0.00085(15)
O1 0.0108(19) 0.031(3) 0.0112(19) 0.0012(18) -0.0007(16) -0.0005(18)
O2 0.020(2) 0.072(4) 0.022(2) 0.009(3) 0.0106(19) -0.001(3)
O3 0.015(2) 0.055(3) 0.016(2) -0.004(2) -0.0026(18) 0.005(2)
O4 0.010(2) 0.114(6) 0.022(3) -0.009(3) 0.005(2) -0.005(3)
O5 0.015(2) 0.048(3) 0.009(2) 0.001(2) 0.0011(17) -0.006(2)
O6 0.022(2) 0.045(3) 0.030(3) 0.001(2) 0.008(2) 0.001(2)
O7 0.034(2) 0.018(2) 0.022(2) -0.0007(18) 0.0146(19) 0.002(2)
O8 0.028(2) 0.012(2) 0.016(2) 0.0029(16) 0.0064(18) 0.0032(18)
O9 0.050(3) 0.020(2) 0.019(2) 0.0025(18) 0.018(2) 0.003(2)
O10 0.028(2) 0.010(2) 0.025(2) 0.0009(17) 0.0107(19) 0.0029(18)
O11 0.040(3) 0.024(3) 0.037(3) 0.011(2) -0.007(3) -0.015(2)
O12 0.044(3) 0.034(3) 0.040(3) 0.008(3) -0.018(3) -0.009(3)
O13 0.038(3) 0.025(3) 0.065(4) 0.010(3) 0.000(3) -0.013(2)
O14 0.037(3) 0.035(3) 0.056(3) 0.012(3) -0.012(3) -0.002(3)
O15 0.026(2) 0.034(3) 0.028(3) 0.009(2) 0.004(2) 0.005(2)
O16 0.062(4) 0.068(4) 0.050(3) -0.015(3) 0.019(3) -0.027(3)
C1 0.013(3) 0.023(3) 0.027(3) -0.006(3) 0.000(3) 0.001(3)
C2 0.017(3) 0.029(3) 0.008(3) 0.000(2) 0.005(2) 0.006(3)
C3 0.035(4) 0.029(4) 0.019(3) -0.002(3) 0.013(3) -0.007(3)
C4 0.020(3) 0.031(3) 0.018(3) -0.004(3) 0.006(3) -0.005(3)
C5 0.016(3) 0.051(5) 0.016(3) -0.003(3) 0.001(3) -0.002(3)
C6 0.016(3) 0.035(4) 0.012(3) -0.005(3) 0.000(2) 0.000(3)
C7 0.020(3) 0.042(4) 0.023(3) -0.003(3) 0.011(3) 0.000(3)
C8 0.015(3) 0.022(3) 0.020(3) 0.002(3) 0.005(2) 0.003(3)
C9 0.020(3) 0.017(3) 0.017(3) -0.003(2) 0.008(2) 0.001(2)
C10 0.024(3) 0.025(4) 0.029(4) 0.000(3) 0.000(3) -0.002(3)
C11 0.019(3) 0.018(3) 0.039(4) -0.001(3) -0.003(3) 0.001(3)
O17 0.043(7) 0.038(7) 0.056(8) -0.008(6) 0.014(6) -0.002(6)
C12 0.041(8) 0.036(8) 0.047(8) 0.004(7) 0.020(6) 0.001(7)

loop_
_atom_type_symbol
_atom_type_description
_atom_type_scat_dispersion_real
_atom_type_scat_dispersion_imag
_atom_type_scat_source
C C 0.0033 0.0016 'International Tables Vol C Tables 4.2.6.8 and 6.1.1.4'
H H 0.0000 0.0000 'International Tables Vol C Tables 4.2.6.8 and 6.1.1.4'
O O 0.0106 0.0060 'International Tables Vol C Tables 4.2.6.8 and 6.1.1.4'
Ba Ba -0.3244 2.2819 'International Tables Vol C Tables 4.2.6.8 and 6.1.1.4'
Lu Lu -0.4720 5.8584 'International Tables Vol C Tables 4.2.6.8 and 6.1.1.4'

loop_
_geom_angle_atom_site_label_1
_geom_angle_atom_site_label_2
_geom_angle_atom_site_label_3
_geom_angle
_geom_angle_site_symmetry_1
_geom_angle_site_symmetry_3
O3 Lu1 O7 93.69(19) 4_666 .
O3 Lu1 O1 75.97(17) 4_666 .
O7 Lu1 O1 78.76(17) . .
O3 Lu1 O5 151.24(17) 4_666 .
O7 Lu1 O5 89.75(18) . .
O1 Lu1 O5 132.56(15) . .
O3 Lu1 O9 88.87(19) 4_666 2
O7 Lu1 O9 152.30(17) . 2
O1 Lu1 O9 75.14(18) . 2
O5 Lu1 O9 101.11(19) . 2
O3 Lu1 O6 141.84(19) 4_666 .
O7 Lu1 O6 84.69(18) . .
O1 Lu1 O6 66.29(16) . .
O5 Lu1 O6 66.90(17) . .
O9 Lu1 O6 76.54(18) 2 .
O3 Lu1 O10 86.70(18) 4_666 2
O7 Lu1 O10 139.11(16) . 2
O1 Lu1 O10 139.91(16) . 2
O5 Lu1 O10 72.42(16) . 2
O9 Lu1 O10 68.54(17) 2 2
O6 Lu1 O10 118.71(17) . 2
O3 Lu1 O8 82.36(17) 4_666 .
O7 Lu1 O8 68.91(16) . .
O1 Lu1 O8 139.54(16) . .
O5 Lu1 O8 72.30(16) . .
O9 Lu1 O8 138.64(16) 2 .
O6 Lu1 O8 131.00(17) . .
O10 Lu1 O8 70.64(15) 2 .
O11 Ba1 O2 80.50(18) . 4_566
O11 Ba1 O13 62.27(17) . 2_455
O2 Ba1 O13 84.44(19) 4_566 2_455
O11 Ba1 O8 121.42(16) . .
O2 Ba1 O8 140.28(14) 4_566 .
O13 Ba1 O8 134.26(18) 2_455 .
O11 Ba1 O10 134.26(15) . 2
O2 Ba1 O10 131.43(16) 4_566 2
O13 Ba1 O10 86.24(17) 2_455 2
O8 Ba1 O10 58.58(13) . 2
O11 Ba1 O5 81.59(16) . .
O2 Ba1 O5 159.32(14) 4_566 .
O13 Ba1 O5 78.12(18) 2_455 .
O8 Ba1 O5 59.41(13) . .
O10 Ba1 O5 58.80(13) 2 .
O11 Ba1 O16 121.12(19) . 4_666
O2 Ba1 O16 68.67(19) 4_566 4_666
O13 Ba1 O16 150.8(2) 2_455 4_666
O8 Ba1 O16 71.60(18) . 4_666
O10 Ba1 O16 102.74(18) 2 4_666
O5 Ba1 O16 130.37(18) . 4_666
O11 Ba1 O15 130.16(17) . .
O2 Ba1 O15 63.19(17) 4_566 .
O13 Ba1 O15 80.41(16) 2_455 .
O8 Ba1 O15 108.16(14) . .
O10 Ba1 O15 68.27(14) 2 .
O5 Ba1 O15 123.56(15) . .
O16 Ba1 O15 77.41(18) 4_666 .
O11 Ba1 O14 42.87(15) . .
O2 Ba1 O14 76.30(19) 4_566 .
O13 Ba1 O14 104.45(16) 2_455 .
O8 Ba1 O14 97.43(15) . .
O10 Ba1 O14 151.72(16) 2 .
O5 Ba1 O14 97.27(17) . .
O16 Ba1 O14 80.77(19) 4_666 .
O15 Ba1 O14 138.67(17) . .
O11 Ba1 Ba2 124.64(14) . 4_666
O2 Ba1 Ba2 44.55(11) 4_566 4_666
O13 Ba1 Ba2 109.19(14) 2_455 4_666
O8 Ba1 Ba2 102.97(8) . 4_666
O10 Ba1 Ba2 95.62(9) 2 4_666
O5 Ba1 Ba2 153.52(9) . 4_666
O16 Ba1 Ba2 42.91(15) 4_666 4_666
O15 Ba1 Ba2 38.58(10) . 4_666
O14 Ba1 Ba2 105.02(12) . 4_666
O11 Ba2 O4 74.04(19) . .
O11 Ba2 O14 110.23(17) . 2_455
O4 Ba2 O14 116.1(2) . 2_455
O11 Ba2 O1 121.79(16) . 1_455
O4 Ba2 O1 152.19(14) . 1_455
O14 Ba2 O1 81.71(16) 2_455 1_455
O11 Ba2 O12 58.02(16) . .
O4 Ba2 O12 95.0(2) . .
O14 Ba2 O12 143.2(2) 2_455 .
O1 Ba2 O12 78.38(16) 1_455 .
O11 Ba2 O15 115.69(16) . 4_565
O4 Ba2 O15 67.98(16) . 4_565
O14 Ba2 O15 132.54(17) 2_455 4_565
O1 Ba2 O15 84.23(14) 1_455 4_565
O12 Ba2 O15 75.68(17) . 4_565
O11 Ba2 O13 60.12(16) . 2_455
O4 Ba2 O13 74.92(18) . 2_455
O14 Ba2 O13 58.29(16) 2_455 2_455
O1 Ba2 O13 132.15(16) 1_455 2_455
O12 Ba2 O13 117.67(16) . 2_455
O15 Ba2 O13 141.70(18) 4_565 2_455
O11 Ba2 O16 137.22(18) . .
O4 Ba2 O16 73.0(2) . .
O14 Ba2 O16 62.9(2) 2_455 .
O1 Ba2 O16 99.73(17) 1_455 .
O12 Ba2 O16 151.00(18) . .
O15 Ba2 O16 75.34(17) 4_565 .
O13 Ba2 O16 85.33(18) 2_455 .
O11 Ba2 O2 161.37(16) . 1_455
O4 Ba2 O2 115.02(15) . 1_455
O14 Ba2 O2 81.20(17) 2_455 1_455
O1 Ba2 O2 43.35(13) 1_455 1_455
O12 Ba2 O2 103.91(16) . 1_455
O15 Ba2 O2 58.35(15) 4_565 1_455
O13 Ba2 O2 136.57(16) 2_455 1_455
O16 Ba2 O2 60.77(17) . 1_455
O11 Ba2 C1 141.82(18) . 1_455
O4 Ba2 C1 133.71(17) . 1_455
O14 Ba2 C1 82.73(17) 2_455 1_455
O1 Ba2 C1 21.81(16) 1_455 1_455
O12 Ba2 C1 89.68(17) . 1_455
O15 Ba2 C1 68.78(16) 4_565 1_455
O13 Ba2 C1 140.67(17) 2_455 1_455
O16 Ba2 C1 80.90(19) . 1_455
O2 Ba2 C1 21.71(16) 1_455 1_455
O11 Ba2 Ba1 149.61(14) . 4_565
O4 Ba2 Ba1 78.43(11) . 4_565
O14 Ba2 Ba1 93.22(14) 2_455 4_565
O1 Ba2 Ba1 79.40(9) 1_455 4_565
O12 Ba2 Ba1 112.83(12) . 4_565
O15 Ba2 Ba1 39.53(11) 4_565 4_565
O13 Ba2 Ba1 124.09(14) 2_455 4_565
O16 Ba2 Ba1 39.75(12) . 4_565
O2 Ba2 Ba1 36.84(10) 1_455 4_565
C1 Ba2 Ba1 57.65(13) 1_455 4_565
C1 O1 Lu1 122.3(4) . .
C1 O1 Ba2 103.5(4) . 1_655
Lu1 O1 Ba2 132.63(17) . 1_655
C1 O2 Ba1 159.5(5) . 4_665
C1 O2 Ba2 86.4(4) . 1_655
Ba1 O2 Ba2 98.61(16) 4_665 1_655
C4 O3 Lu1 141.5(5) . 4_565
C7 O4 Ba2 149.8(5) . .
C7 O5 Lu1 123.8(5) . .
C7 O5 Ba1 132.0(4) . .
Lu1 O5 Ba1 102.49(14) . .
C2 O6 C6 118.2(5) . .
C2 O6 Lu1 120.6(4) . .
C6 O6 Lu1 120.6(4) . .
C8 O7 Lu1 120.3(4) . .
C9 O8 Lu1 118.3(4) . .
C9 O8 Ba1 117.3(4) . .
Lu1 O8 Ba1 103.46(15) . .
C9 O9 Lu1 119.4(4) . 2_545
C8 O10 Lu1 118.5(4) . 2_545
C8 O10 Ba1 134.5(4) . 2_545
Lu1 O10 Ba1 102.38(15) 2_545 2_545
C10 O11 Ba1 109.0(5) . .
C10 O11 Ba2 128.0(5) . .
Ba1 O11 Ba2 120.9(2) . .
C11 O12 Ba2 120.3(5) . .
C11 O13 Ba1 125.3(5) . 2_445
C11 O13 Ba2 119.5(5) . 2_445
Ba1 O13 Ba2 109.69(19) 2_445 2_445
C10 O14 Ba2 124.1(5) . 2_445
C10 O14 Ba1 82.1(4) . .
Ba2 O14 Ba1 153.7(2) 2_445 .
Ba2 O15 Ba1 101.89(16) 4_666 .
Ba2 O15 H15A 115.2 4_666 .
Ba1 O15 H15A 120.0 . .
Ba2 O15 H15B 50.8 4_666 .
Ba1 O15 H15B 120.0 . .
H15A O15 H15B 120.0 . .
Ba1 O16 Ba2 97.3(2) 4_565 .
Ba1 O16 H16A 128.3 4_565 .
Ba2 O16 H16A 120.0 . .
Ba1 O16 H16B 41.6 4_565 .
Ba2 O16 H16B 120.0 . .
H16A O16 H16B 120.0 . .
O2 C1 O1 125.8(6) . .
O2 C1 C2 119.7(6) . .
O1 C1 C2 114.4(6) . .
O2 C1 Ba2 71.9(4) . 1_655
O1 C1 Ba2 54.7(3) . 1_655
C2 C1 Ba2 167.1(5) . 1_655
O6 C2 C3 123.1(6) . .
O6 C2 C1 112.7(5) . .
C3 C2 C1 124.2(6) . .
C2 C3 C4 120.1(7) . .
C2 C3 H3 120.0 . .
C4 C3 H3 120.0 . .
O3 C4 C5 124.7(6) . .
O3 C4 C3 119.8(7) . .
C5 C4 C3 115.5(6) . .
C6 C5 C4 120.3(6) . .
C6 C5 H5 119.8 . .
C4 C5 H5 119.8 . .
O6 C6 C5 122.8(7) . .
O6 C6 C7 114.0(5) . .
C5 C6 C7 123.1(6) . .
O4 C7 O5 126.2(7) . .
O4 C7 C6 119.5(6) . .
O5 C7 C6 114.3(6) . .
O7 C8 O10 127.6(7) . .
O7 C8 C9 117.0(6) . .
O10 C8 C9 115.4(6) . .
O9 C9 O8 128.1(6) . .
O9 C9 C8 116.7(6) . .
O8 C9 C8 115.2(6) . .
O11 C10 O14 125.7(7) . .
O11 C10 C11 115.2(6) . .
O14 C10 C11 119.1(7) . .
O12 C11 O13 126.1(7) . .
O12 C11 C10 116.9(7) . .
O13 C11 C10 117.0(6) . .
C12 O17 H17 109.5 . .
O17 C12 H12A 109.5 . .
O17 C12 H12B 109.5 . .
H12A C12 H12B 109.5 . .
O17 C12 H12C 109.5 . .
H12A C12 H12C 109.5 . .
H12B C12 H12C 109.5 . .

loop_
_geom_bond_atom_site_label_1
_geom_bond_atom_site_label_2
_geom_bond_distance
_geom_bond_site_symmetry_2
Lu1 O3 2.220(4) 4_666
Lu1 O7 2.318(5) .
Lu1 O1 2.335(5) .
Lu1 O5 2.358(5) .
Lu1 O9 2.365(5) 2
Lu1 O6 2.369(5) .
Lu1 O10 2.379(5) 2
Lu1 O8 2.391(4) .
Ba1 O11 2.651(5) .
Ba1 O2 2.693(5) 4_566
Ba1 O13 2.752(6) 2_455
Ba1 O8 2.795(5) .
Ba1 O10 2.842(5) 2
Ba1 O5 2.858(5) .
Ba1 O16 2.863(7) 4_666
Ba1 O15 2.888(5) .
Ba1 O14 3.173(6) .
Ba1 Ba2 4.4401(7) 4_666
Ba2 O11 2.664(5) .
Ba2 O4 2.728(6) .
Ba2 O14 2.753(6) 2_455
Ba2 O1 2.778(4) 1_455
Ba2 O12 2.805(6) .
Ba2 O15 2.830(5) 4_565
Ba2 O13 2.902(6) 2_455
Ba2 O16 3.048(7) .
Ba2 O2 3.151(5) 1_455
Ba2 C1 3.309(6) 1_455
Ba2 Ba1 4.4401(7) 4_565
O1 C1 1.264(8) .
O1 Ba2 2.778(4) 1_655
O2 C1 1.226(9) .
O2 Ba1 2.693(5) 4_665
O2 Ba2 3.151(5) 1_655
O3 C4 1.286(8) .
O3 Lu1 2.220(4) 4_565
O4 C7 1.215(9) .
O5 C7 1.279(8) .
O6 C2 1.329(9) .
O6 C6 1.352(8) .
O7 C8 1.242(8) .
O8 C9 1.251(8) .
O9 C9 1.245(8) .
O9 Lu1 2.365(5) 2_545
O10 C8 1.268(8) .
O10 Lu1 2.379(5) 2_545
O10 Ba1 2.842(5) 2_545
O11 C10 1.203(9) .
O12 C11 1.238(9) .
O13 C11 1.245(9) .
O13 Ba1 2.752(6) 2_445
O13 Ba2 2.902(6) 2_445
O14 C10 1.251(9) .
O14 Ba2 2.753(6) 2_445
O15 Ba2 2.830(5) 4_666
O15 H15A 0.8501 .
O15 H15B 0.8500 .
O16 Ba1 2.863(7) 4_565
O16 H16A 0.8501 .
O16 H16B 0.8500 .
C1 C2 1.530(9) .
C1 Ba2 3.309(6) 1_655
C2 C3 1.378(9) .
C3 C4 1.428(10) .
C3 H3 0.9300 .
C4 C5 1.407(10) .
C5 C6 1.379(9) .
C5 H5 0.9300 .
C6 C7 1.527(10) .
C8 C9 1.567(9) .
C10 C11 1.567(10) .
O17 C12 1.391(9) .
O17 H17 0.8200 .
C12 H12A 0.9600 .
C12 H12B 0.9600 .
C12 H12C 0.9600 .
